data_4083132
loop_
_publ_author_name
'Saleem, Fariha'
'Rao, Gyandshwar Kumar'
'Kumar, Arun'
'Mukherjee, Goutam'
'Singh, Ajai K.'

_publ_section_title
;
 Catalyst Activation with Cp*RhIII/IrIII--1,2,3-Triazole-Based
 Organochalcogen Ligand Complexes: Transfer Hydrogenation via Loss of Cp*
 andN-MethylmorpholineN-Oxide Based vs Oppenauer-Type Oxidation
;
_journal_issue 9
_journal_name_full Organometallics
_journal_page_first 2341
_journal_paper_doi 10.1021/om500266p
_journal_volume 33
_journal_year 2014
_chemical_formula_moiety 'C26 H30 Cl N3 Rh Se, F6 P'
_chemical_formula_sum 'C26 H30 Cl F6 N3 P Rh Se'
_chemical_formula_weight 746.82
_chemical_name_systematic
; 
 ? 
;
_space_group_IT_number 14
_symmetry_cell_setting monoclinic
_symmetry_space_group_name_Hall '-P 2yn'
_symmetry_space_group_name_H-M 'P 1 21/n 1'
_atom_sites_solution_hydrogens geom
_atom_sites_solution_primary direct
_atom_sites_solution_secondary difmap
_audit_creation_method SHELXL-97
_cell_angle_alpha 90.00
_cell_angle_beta 94.068(4)
_cell_angle_gamma 90.00
_cell_formula_units_Z 4
_cell_length_a 9.3550(19)
_cell_length_b 22.953(5)
_cell_length_c 13.998(3)
_cell_measurement_reflns_used 4268
_cell_measurement_temperature 293(2)
_cell_measurement_theta_max 20.70
_cell_measurement_theta_min 2.30
_cell_volume 2998.2(11)
_computing_cell_refinement 'Bruker SMART'
_computing_data_collection 'Bruker SMART'
_computing_data_reduction 'Bruker SAINT'
_computing_molecular_graphics 'Bruker SHELXTL'
_computing_publication_material 'Bruker SHELXTL'
_computing_structure_refinement 'SHELXL-97 (Sheldrick, 1997)'
_computing_structure_solution 'SHELXS-97 (Sheldrick, 1990)'
_diffrn_ambient_temperature 298(2)
_diffrn_measured_fraction_theta_full 1.000
_diffrn_measured_fraction_theta_max 1.000
_diffrn_measurement_device_type 'CCD area detector'
_diffrn_measurement_method 'phi and omega scans'
_diffrn_radiation_monochromator graphite
_diffrn_radiation_source 'fine-focus sealed tube'
_diffrn_radiation_type MoK\a
_diffrn_radiation_wavelength 0.71073
_diffrn_reflns_av_R_equivalents 0.0564
_diffrn_reflns_av_sigmaI/netI 0.0423
_diffrn_reflns_limit_h_max 11
_diffrn_reflns_limit_h_min -11
_diffrn_reflns_limit_k_max 27
_diffrn_reflns_limit_k_min -27
_diffrn_reflns_limit_l_max 16
_diffrn_reflns_limit_l_min -16
_diffrn_reflns_number 28541
_diffrn_reflns_theta_full 25.00
_diffrn_reflns_theta_max 25.00
_diffrn_reflns_theta_min 1.71
_exptl_absorpt_coefficient_mu 1.984
_exptl_absorpt_correction_T_max 0.566
_exptl_absorpt_correction_T_min 0.554
_exptl_absorpt_correction_type multi-scan
_exptl_absorpt_process_details '(SADABS; Bruker, 2000)'
_exptl_crystal_colour red
_exptl_crystal_density_diffrn 1.655
_exptl_crystal_density_meas 1.655
_exptl_crystal_density_method 'not measured'
_exptl_crystal_description block
_exptl_crystal_F_000 1488.0
_exptl_crystal_size_max 0.33
_exptl_crystal_size_mid 0.28
_exptl_crystal_size_min 0.21
_refine_diff_density_max 0.678
_refine_diff_density_min -0.296
_refine_diff_density_rms 0.079
_refine_ls_extinction_method none
_refine_ls_goodness_of_fit_ref 1.031
_refine_ls_hydrogen_treatment mixed
_refine_ls_matrix_type full
_refine_ls_number_parameters 357
_refine_ls_number_reflns 5280
_refine_ls_number_restraints 0
_refine_ls_restrained_S_all 1.031
_refine_ls_R_factor_all 0.0659
_refine_ls_R_factor_gt 0.0456
_refine_ls_shift/su_max 0.001
_refine_ls_shift/su_mean 0.000
_refine_ls_structure_factor_coef Fsqd
_refine_ls_weighting_details 'calc w=1/[\s^2^(Fo^2^)+(0.0595P)^2^+0.5223P] where P=(Fo^2^+2Fc^2^)/3'
_refine_ls_weighting_scheme calc
_refine_ls_wR_factor_gt 0.1033
_refine_ls_wR_factor_ref 0.1114
_reflns_number_gt 4068
_reflns_number_total 5280
_reflns_threshold_expression >2sigma(I)
_cod_data_source_file om500266p_si_002.cif
_cod_data_source_block Complex2
_cod_depositor_comments
;
The following automatic conversions were performed:

'_symmetry_cell_setting' value 'Monoclinic' changed to 'monoclinic'
according to
/usr/data/users/saulius/crontab/automatic-downloads/rss-feeds/ACS/lib/dictionaries/cif_core.dic
dictionary named 'cif_core.dic' version 2.4.2 from 2011-04-26.

Automatic conversion script
Id: cif_fix_values 2281 2013-09-26 08:29:07Z andrius 

 Adding full bibliography for 4083132--4083134.cif.
;
_cod_original_cell_volume 2998.2(10)
_cod_original_sg_symbol_Hall '-P 2yn  '
_cod_original_sg_symbol_H-M P2(1)/n
_cod_database_code 4083132

loop_
_symmetry_equiv_pos_as_xyz
'x, y, z'
'-x+1/2, y+1/2, -z+1/2'
'-x, -y, -z'
'x-1/2, -y-1/2, z-1/2'

loop_
_atom_site_label
_atom_site_type_symbol
_atom_site_fract_x
_atom_site_fract_y
_atom_site_fract_z
_atom_site_U_iso_or_equiv
_atom_site_adp_type
_atom_site_occupancy
_atom_site_symmetry_multiplicity
_atom_site_calc_flag
_atom_site_refinement_flags
C1 C -0.0682(7) 0.1587(3) -0.0034(4) 0.0781(17) Uani 1 1 d .
H1 H 0.0072 0.1637 -0.0425 0.094 Uiso 1 1 calc R
C2 C -0.2038(9) 0.1428(3) -0.0415(5) 0.095(2) Uani 1 1 d .
H2 H -0.2184 0.1364 -0.1071 0.114 Uiso 1 1 calc R
C3 C -0.3140(8) 0.1363(3) 0.0137(6) 0.093(2) Uani 1 1 d .
H3 H -0.4033 0.1249 -0.0134 0.112 Uiso 1 1 calc R
C4 C -0.2951(7) 0.1464(3) 0.1093(5) 0.090(2) Uani 1 1 d .
H4 H -0.3726 0.1438 0.1472 0.108 Uiso 1 1 calc R
C5 C -0.1609(6) 0.1607(3) 0.1505(4) 0.0760(16) Uani 1 1 d .
H5 H -0.1472 0.1661 0.2163 0.091 Uiso 1 1 calc R
C6 C -0.0490(6) 0.1669(2) 0.0943(4) 0.0575(13) Uani 1 1 d .
C7 C 0.1005(6) 0.2455(2) 0.2358(4) 0.0686(15) Uani 1 1 d .
H7A H 0.1787 0.2733 0.2415 0.082 Uiso 1 1 calc R
H7B H 0.0147 0.2661 0.2123 0.082 Uiso 1 1 calc R
C8 C 0.0786(5) 0.2209(2) 0.3310(4) 0.0545(12) Uani 1 1 d .
C9 C 0.0176(6) 0.2429(2) 0.4090(4) 0.0622(14) Uani 1 1 d .
H9 H -0.0276 0.2787 0.4137 0.075 Uiso 1 1 calc R
C10 C -0.0130(6) 0.2015(3) 0.5738(4) 0.0705(16) Uani 1 1 d .
H10A H -0.0201 0.2412 0.5963 0.085 Uiso 1 1 calc R
H10B H 0.0577 0.1815 0.6160 0.085 Uiso 1 1 calc R
C11 C -0.1555(6) 0.1720(2) 0.5793(3) 0.0542(13) Uani 1 1 d .
C12 C -0.2702(7) 0.1820(3) 0.5132(4) 0.0709(16) Uani 1 1 d .
H12 H -0.2577 0.2052 0.4600 0.085 Uiso 1 1 calc R
C13 C -0.4031(7) 0.1577(3) 0.5254(5) 0.0845(19) Uani 1 1 d .
H13 H -0.4796 0.1649 0.4809 0.101 Uiso 1 1 calc R
C14 C -0.4217(8) 0.1230(3) 0.6037(5) 0.086(2) Uani 1 1 d .
H14 H -0.5110 0.1068 0.6126 0.103 Uiso 1 1 calc R
C15 C -0.3081(8) 0.1122(2) 0.6686(5) 0.0795(18) Uani 1 1 d .
H15 H -0.3207 0.0886 0.7213 0.095 Uiso 1 1 calc R
C16 C -0.1764(7) 0.1358(2) 0.6566(4) 0.0671(15) Uani 1 1 d .
H16 H -0.1000 0.1276 0.7007 0.081 Uiso 1 1 calc R
C17 C 0.1276(5) 0.0317(2) 0.2971(3) 0.0529(12) Uani 1 1 d .
C18 C 0.2624(6) 0.03475(19) 0.3529(3) 0.0505(12) Uani 1 1 d .
C19 C 0.3738(5) 0.03672(19) 0.2901(3) 0.0515(12) Uani 1 1 d .
C20 C 0.3098(6) 0.0367(2) 0.1938(3) 0.0528(12) Uani 1 1 d .
C21 C 0.1582(6) 0.03167(19) 0.1983(3) 0.0530(12) Uani 1 1 d .
C22 C -0.0173(6) 0.0250(3) 0.3337(5) 0.0809(18) Uani 1 1 d .
H22A H -0.0365 -0.0156 0.3436 0.121 Uiso 1 1 calc R
H22B H -0.0882 0.0407 0.2878 0.121 Uiso 1 1 calc R
H22C H -0.0206 0.0456 0.3932 0.121 Uiso 1 1 calc R
C23 C 0.2811(7) 0.0312(2) 0.4607(3) 0.0770(17) Uani 1 1 d .
H23A H 0.3750 0.0449 0.4820 0.116 Uiso 1 1 calc R
H23B H 0.2702 -0.0084 0.4806 0.116 Uiso 1 1 calc R
H23C H 0.2102 0.0551 0.4880 0.116 Uiso 1 1 calc R
C24 C 0.5292(6) 0.0389(3) 0.3182(4) 0.0770(17) Uani 1 1 d .
H24A H 0.5443 0.0565 0.3803 0.116 Uiso 1 1 calc R
H24B H 0.5767 0.0616 0.2723 0.116 Uiso 1 1 calc R
H24C H 0.5674 0.0001 0.3202 0.116 Uiso 1 1 calc R
C25 C 0.3902(7) 0.0335(3) 0.1050(4) 0.0769(17) Uani 1 1 d .
H25A H 0.3983 -0.0065 0.0858 0.115 Uiso 1 1 calc R
H25B H 0.4841 0.0498 0.1177 0.115 Uiso 1 1 calc R
H25C H 0.3395 0.0551 0.0545 0.115 Uiso 1 1 calc R
C26 C 0.0535(7) 0.0238(2) 0.1136(4) 0.0808(18) Uani 1 1 d .
H26A H 0.0899 0.0422 0.0587 0.121 Uiso 1 1 calc R
H26B H -0.0364 0.0412 0.1266 0.121 Uiso 1 1 calc R
H26C H 0.0399 -0.0170 0.1012 0.121 Uiso 1 1 calc R
Cl1 Cl 0.42655(15) 0.18077(6) 0.27745(11) 0.0693(4) Uani 1 1 d .
F1 F 0.4399(4) 0.1161(3) 0.8164(3) 0.159(2) Uani 1 1 d .
F2 F 0.2591(4) 0.0905(2) 0.7109(3) 0.1143(14) Uani 1 1 d .
F3 F 0.2715(8) 0.1772(2) 0.7766(4) 0.188(3) Uani 1 1 d .
F4 F 0.1085(4) 0.1134(3) 0.8151(4) 0.151(2) Uani 1 1 d .
F5 F 0.2906(4) 0.14002(19) 0.9212(3) 0.1102(13) Uani 1 1 d .
F6 F 0.2785(6) 0.0523(2) 0.8549(4) 0.161(2) Uani 1 1 d .
N1 N 0.0362(4) 0.20218(19) 0.4773(3) 0.0592(11) Uani 1 1 d .
N2 N 0.1025(5) 0.15518(17) 0.4460(3) 0.0556(10) Uani 1 1 d .
N3 N 0.1276(4) 0.16723(16) 0.3568(3) 0.0493(9) Uani 1 1 d .
P3 P 0.27326(16) 0.11529(7) 0.81570(11) 0.0641(4) Uani 1 1 d .
Rh1 Rh 0.23311(4) 0.111865(15) 0.26617(2) 0.04301(13) Uani 1 1 d .
Se1 Se 0.14415(6) 0.18493(2) 0.14341(4) 0.05539(17) Uani 1 1 d .

loop_
_atom_site_aniso_label
_atom_site_aniso_U_11
_atom_site_aniso_U_22
_atom_site_aniso_U_33
_atom_site_aniso_U_23
_atom_site_aniso_U_13
_atom_site_aniso_U_12
C1 0.076(4) 0.100(5) 0.059(4) 0.012(3) 0.010(3) 0.019(4)
C2 0.101(6) 0.118(6) 0.064(4) 0.005(4) -0.012(4) 0.020(5)
C3 0.074(5) 0.107(5) 0.097(6) 0.005(4) -0.008(4) 0.013(4)
C4 0.067(4) 0.108(5) 0.098(5) 0.010(4) 0.019(4) -0.004(4)
C5 0.065(4) 0.098(4) 0.067(4) 0.008(3) 0.016(3) -0.005(3)
C6 0.061(3) 0.056(3) 0.056(3) 0.014(2) 0.005(3) 0.011(3)
C7 0.089(4) 0.043(3) 0.076(4) 0.008(3) 0.018(3) 0.000(3)
C8 0.069(3) 0.035(3) 0.061(3) 0.003(2) 0.011(3) -0.003(2)
C9 0.074(4) 0.042(3) 0.073(4) -0.006(3) 0.014(3) 0.001(3)
C10 0.077(4) 0.085(4) 0.051(3) -0.021(3) 0.012(3) -0.003(3)
C11 0.069(3) 0.047(3) 0.048(3) -0.013(2) 0.012(3) 0.006(2)
C12 0.090(5) 0.082(4) 0.042(3) -0.012(3) 0.011(3) -0.002(3)
C13 0.077(5) 0.106(5) 0.070(4) -0.025(4) 0.001(3) -0.010(4)
C14 0.095(5) 0.079(5) 0.088(5) -0.043(4) 0.029(4) -0.028(4)
C15 0.121(6) 0.047(3) 0.072(4) -0.010(3) 0.024(4) -0.006(4)
C16 0.088(4) 0.049(3) 0.066(4) -0.006(3) 0.012(3) 0.014(3)
C17 0.069(3) 0.037(3) 0.054(3) -0.001(2) 0.008(3) -0.007(2)
C18 0.076(3) 0.035(2) 0.040(3) 0.002(2) 0.000(2) -0.001(2)
C19 0.070(3) 0.039(3) 0.046(3) -0.001(2) 0.002(2) 0.004(2)
C20 0.072(4) 0.044(3) 0.043(3) -0.005(2) 0.005(2) 0.007(2)
C21 0.072(4) 0.038(3) 0.047(3) -0.005(2) -0.004(2) -0.004(2)
C22 0.074(4) 0.072(4) 0.099(5) -0.001(3) 0.022(3) -0.023(3)
C23 0.124(5) 0.062(3) 0.046(3) 0.004(3) 0.005(3) 0.002(3)
C24 0.066(4) 0.077(4) 0.086(4) 0.006(3) -0.009(3) 0.015(3)
C25 0.098(5) 0.077(4) 0.058(3) -0.007(3) 0.020(3) 0.012(3)
C26 0.101(5) 0.066(4) 0.071(4) -0.011(3) -0.029(3) -0.007(3)
Cl1 0.0615(8) 0.0642(9) 0.0822(10) -0.0019(7) 0.0051(7) -0.0152(7)
F1 0.062(3) 0.305(7) 0.111(3) -0.045(4) 0.011(2) -0.025(3)
F2 0.105(3) 0.162(4) 0.077(2) -0.034(3) 0.010(2) -0.034(3)
F3 0.314(8) 0.079(3) 0.159(5) 0.029(3) -0.068(5) -0.029(4)
F4 0.063(3) 0.254(6) 0.135(4) -0.051(4) 0.009(2) 0.003(3)
F5 0.112(3) 0.152(4) 0.067(2) -0.021(2) 0.012(2) -0.006(3)
F6 0.224(6) 0.106(4) 0.150(4) 0.033(3) -0.022(4) -0.008(4)
N1 0.066(3) 0.058(3) 0.056(3) -0.012(2) 0.015(2) 0.001(2)
N2 0.068(3) 0.053(3) 0.046(2) -0.003(2) 0.011(2) 0.002(2)
N3 0.058(2) 0.042(2) 0.049(2) 0.0003(18) 0.0123(19) -0.0005(19)
P3 0.0541(8) 0.0759(10) 0.0619(9) 0.0005(8) 0.0023(7) -0.0050(7)
Rh1 0.0512(2) 0.0391(2) 0.0388(2) 0.00089(15) 0.00429(16) -0.00178(17)
Se1 0.0629(3) 0.0532(3) 0.0513(3) 0.0148(2) 0.0129(2) 0.0005(2)

loop_
_atom_type_symbol
_atom_type_description
_atom_type_scat_dispersion_real
_atom_type_scat_dispersion_imag
_atom_type_scat_source
C C 0.0033 0.0016 'International Tables Vol C Tables 4.2.6.8 and 6.1.1.4'
H H 0.0000 0.0000 'International Tables Vol C Tables 4.2.6.8 and 6.1.1.4'
N N 0.0061 0.0033 'International Tables Vol C Tables 4.2.6.8 and 6.1.1.4'
F F 0.0171 0.0103 'International Tables Vol C Tables 4.2.6.8 and 6.1.1.4'
P P 0.1023 0.0942 'International Tables Vol C Tables 4.2.6.8 and 6.1.1.4'
Cl Cl 0.1484 0.1585 'International Tables Vol C Tables 4.2.6.8 and 6.1.1.4'
Se Se -0.0929 2.2259 'International Tables Vol C Tables 4.2.6.8 and 6.1.1.4'
Rh Rh -1.1178 0.9187 'International Tables Vol C Tables 4.2.6.8 and 6.1.1.4'

loop_
_geom_angle_atom_site_label_1
_geom_angle_atom_site_label_2
_geom_angle_atom_site_label_3
_geom_angle
C6 C1 C2 117.9(6)
C3 C2 C1 121.7(7)
C2 C3 C4 119.9(7)
C3 C4 C5 120.2(6)
C6 C5 C4 119.8(6)
C5 C6 C1 120.5(6)
C5 C6 Se1 123.7(4)
C1 C6 Se1 115.8(4)
C8 C7 Se1 111.9(3)
N3 C8 C9 106.0(4)
N3 C8 C7 121.5(4)
C9 C8 C7 132.4(5)
N1 C9 C8 105.8(4)
N1 C10 C11 113.1(4)
C12 C11 C16 118.3(5)
C12 C11 C10 122.7(5)
C16 C11 C10 119.0(5)
C13 C12 C11 120.8(6)
C14 C13 C12 119.8(6)
C15 C14 C13 119.7(6)
C16 C15 C14 120.8(6)
C15 C16 C11 120.7(6)
C21 C17 C18 107.3(4)
C21 C17 C22 125.5(5)
C18 C17 C22 127.0(5)
C21 C17 Rh1 71.3(3)
C18 C17 Rh1 70.7(3)
C22 C17 Rh1 126.9(4)
C19 C18 C17 108.7(4)
C19 C18 C23 125.9(5)
C17 C18 C23 125.2(5)
C19 C18 Rh1 72.1(3)
C17 C18 Rh1 70.3(3)
C23 C18 Rh1 127.5(3)
C18 C19 C20 107.9(4)
C18 C19 C24 126.2(4)
C20 C19 C24 125.9(5)
C18 C19 Rh1 69.9(3)
C20 C19 Rh1 69.4(3)
C24 C19 Rh1 125.8(4)
C21 C20 C19 107.9(4)
C21 C20 C25 126.2(4)
C19 C20 C25 125.3(5)
C21 C20 Rh1 71.2(3)
C19 C20 Rh1 71.8(3)
C25 C20 Rh1 129.4(4)
C20 C21 C17 108.1(4)
C20 C21 C26 124.8(5)
C17 C21 C26 127.0(5)
C20 C21 Rh1 70.1(3)
C17 C21 Rh1 69.9(3)
C26 C21 Rh1 128.6(4)
N2 N1 C9 111.7(4)
N2 N1 C10 118.7(4)
C9 N1 C10 129.5(5)
N3 N2 N1 105.1(4)
N2 N3 C8 111.3(4)
N2 N3 Rh1 124.8(3)
C8 N3 Rh1 123.8(3)
F3 P3 F4 92.2(4)
F3 P3 F6 178.8(4)
F4 P3 F6 89.0(3)
F3 P3 F1 88.7(4)
F4 P3 F1 179.1(4)
F6 P3 F1 90.1(3)
F3 P3 F2 90.2(3)
F4 P3 F2 88.1(2)
F6 P3 F2 89.5(3)
F1 P3 F2 91.6(2)
F3 P3 F5 89.9(3)
F4 P3 F5 92.9(2)
F6 P3 F5 90.3(3)
F1 P3 F5 87.3(2)
F2 P3 F5 179.0(2)
N3 Rh1 C17 98.94(16)
N3 Rh1 C20 163.97(17)
C17 Rh1 C20 65.20(19)
N3 Rh1 C18 101.79(16)
C17 Rh1 C18 39.05(18)
C20 Rh1 C18 64.70(18)
N3 Rh1 C21 129.09(18)
C17 Rh1 C21 38.76(17)
C20 Rh1 C21 38.69(18)
C18 Rh1 C21 64.68(17)
N3 Rh1 C19 133.85(16)
C17 Rh1 C19 64.66(19)
C20 Rh1 C19 38.73(17)
C18 Rh1 C19 37.99(17)
C21 Rh1 C19 64.41(18)
N3 Rh1 Cl1 86.88(11)
C17 Rh1 Cl1 155.08(14)
C20 Rh1 Cl1 106.53(14)
C18 Rh1 Cl1 116.08(14)
C21 Rh1 Cl1 143.93(15)
C19 Rh1 Cl1 93.85(14)
N3 Rh1 Se1 82.00(11)
C17 Rh1 Se1 125.31(14)
C20 Rh1 Se1 108.66(12)
C18 Rh1 Se1 164.06(13)
C21 Rh1 Se1 100.79(12)
C19 Rh1 Se1 143.48(13)
Cl1 Rh1 Se1 79.39(4)
C6 Se1 C7 98.8(2)
C6 Se1 Rh1 110.99(14)
C7 Se1 Rh1 95.55(16)

loop_
_geom_bond_atom_site_label_1
_geom_bond_atom_site_label_2
_geom_bond_distance
C1 C6 1.379(7)
C1 C2 1.390(9)
C2 C3 1.340(10)
C3 C4 1.357(9)
C4 C5 1.383(8)
C5 C6 1.361(7)
C6 Se1 1.932(5)
C7 C8 1.475(7)
C7 Se1 1.961(5)
C8 N3 1.354(6)
C8 C9 1.364(7)
C9 N1 1.339(6)
C10 N1 1.457(6)
C10 C11 1.502(7)
C11 C12 1.385(7)
C11 C16 1.389(7)
C12 C13 1.384(8)
C13 C14 1.377(9)
C14 C15 1.370(9)
C15 C16 1.367(8)
C17 C21 1.431(6)
C17 C18 1.437(7)
C17 C22 1.491(7)
C17 Rh1 2.147(5)
C18 C19 1.411(6)
C18 C23 1.509(6)
C18 Rh1 2.153(4)
C19 C20 1.436(6)
C19 C24 1.480(7)
C19 Rh1 2.181(5)
C20 C21 1.429(7)
C20 C25 1.500(7)
C20 Rh1 2.149(5)
C21 C26 1.494(7)
C21 Rh1 2.165(4)
Cl1 Rh1 2.4000(14)
F1 P3 1.558(4)
F2 P3 1.571(4)
F3 P3 1.522(5)
F4 P3 1.541(4)
F5 P3 1.580(4)
F6 P3 1.545(5)
N1 N2 1.334(5)
N2 N3 1.317(5)
N3 Rh1 2.091(4)
Rh1 Se1 2.5010(7)
